data_4061167
loop_
_publ_author_name
'Chai, Jianfang'
'Zhu, Hongping'
'Roesky, Herbert W.'
'Yang, Zhi'
'Jancik, Vojtech'
'Herbst-Irmer, Regine'
'Schmidt, Hans-Georg'
'Noltemeyer, Mathias'

_publ_section_title
;
 Synthesis and Structure of Allyl and Alkynyl Complexes of Manganese(II)
 Supported by a Bulky \b-Diketiminate Ligand
;
_journal_issue 21
_journal_name_full Organometallics
_journal_page_first 5003
_journal_page_last 5006
_journal_paper_doi 10.1021/om049605k
_journal_volume 23
_journal_year 2004
_chemical_formula_sum 'C82 H130 Cl4 Mn3 N4 O6'
_chemical_formula_weight 1574.52
_space_group_IT_number 12
_symmetry_cell_setting monoclinic
_symmetry_space_group_name_Hall '-C 2y'
_symmetry_space_group_name_H-M 'C 1 2/m 1'
_cell_angle_alpha 90.00
_cell_angle_beta 113.947(13)
_cell_angle_gamma 90.00
_cell_formula_units_Z 2
_cell_length_a 17.238(3)
_cell_length_b 18.411(3)
_cell_length_c 14.729(2)
_cell_measurement_temperature 133(2)
_cell_volume 4272.3(12)
_diffrn_ambient_temperature 133(2)
_exptl_crystal_density_diffrn 1.224
_cod_original_sg_symbol_H-M 'C 2/m'
_cod_original_formula_sum 'C82 H130 Cl4  Mn3 N4 O6'
_cod_database_code 4061167

loop_
_symmetry_equiv_pos_as_xyz
'x, y, z'
'-x, y, -z'
'x+1/2, y+1/2, z'
'-x+1/2, y+1/2, -z'
'-x, -y, -z'
'x, -y, z'
'-x+1/2, -y+1/2, -z'
'x+1/2, -y+1/2, z'

loop_
_atom_site_label
_atom_site_type_symbol
_atom_site_fract_x
_atom_site_fract_y
_atom_site_fract_z
_atom_site_U_iso_or_equiv
_atom_site_adp_type
_atom_site_occupancy
_atom_site_symmetry_multiplicity
_atom_site_calc_flag
_atom_site_refinement_flags
_atom_site_disorder_assembly
_atom_site_disorder_group
Mn1 Mn 0.17961(7) 0.0000 0.73242(8) 0.0363(3) Uani 1 2 d S . .
Cl1 Cl 0.16295(12) 0.0000 0.56317(14) 0.0512(6) Uani 1 2 d S . .
Cl2 Cl 0.02790(11) 0.0000 0.68218(13) 0.0433(5) Uani 1 2 d S . .
Mn2 Mn 0.0000 0.0000 0.5000 0.0394(4) Uani 1 4 d S . .
N1 N 0.2497(2) 0.0807(3) 0.8298(3) 0.0374(10) Uani 1 1 d . . .
C1 C 0.3242(3) 0.0693(3) 0.9074(4) 0.0435(13) Uani 1 1 d . . .
C2 C 0.3583(5) 0.0000 0.9371(6) 0.0456(19) Uani 1 2 d S . .
H2 H 0.4148 0.0000 0.9864 0.055 Uiso 1 2 calc SR . .
C3 C 0.3737(4) 0.1331(4) 0.9673(5) 0.0616(17) Uani 1 1 d . . .
H3A H 0.3343 0.1716 0.9668 0.092 Uiso 1 1 calc R . .
H3B H 0.4119 0.1515 0.9381 0.092 Uiso 1 1 calc R . .
H3C H 0.4071 0.1177 1.0359 0.092 Uiso 1 1 calc R . .
O4 O 0.0000 0.1195(3) 0.5000 0.0476(13) Uani 1 2 d S . .
C5 C 0.0166(4) 0.1654(3) 0.4296(4) 0.0507(14) Uani 1 1 d . . .
H5A H -0.0319 0.1642 0.3639 0.061 Uiso 1 1 calc R . .
H5B H 0.0682 0.1489 0.4218 0.061 Uiso 1 1 calc R . .
C6 C 0.0291(4) 0.2417(4) 0.4729(5) 0.0556(16) Uani 1 1 d . . .
H6A H 0.0889 0.2502 0.5192 0.067 Uiso 1 1 calc R . .
H6B H 0.0119 0.2790 0.4200 0.067 Uiso 1 1 calc R . .
C11 C 0.2149(3) 0.1526(3) 0.8116(4) 0.0408(13) Uani 1 1 d . . .
C12 C 0.1527(3) 0.1701(3) 0.8483(4) 0.0415(13) Uani 1 1 d . . .
C13 C 0.1158(4) 0.2395(3) 0.8281(5) 0.0498(15) Uani 1 1 d . . .
H13A H 0.0750 0.2526 0.8532 0.060 Uiso 1 1 calc R . .
C14 C 0.1380(4) 0.2894(4) 0.7718(5) 0.0582(17) Uani 1 1 d . . .
H14A H 0.1121 0.3359 0.7580 0.070 Uiso 1 1 calc R . .
C15 C 0.1985(4) 0.2705(4) 0.7360(5) 0.0547(16) Uani 1 1 d . . .
H15A H 0.2135 0.3048 0.6976 0.066 Uiso 1 1 calc R . .
C16 C 0.2372(3) 0.2033(3) 0.7546(4) 0.0456(14) Uani 1 1 d . . .
C121 C 0.1277(3) 0.1166(4) 0.9101(4) 0.0487(14) Uani 1 1 d . . .
H12A H 0.1417 0.0669 0.8937 0.058 Uiso 1 1 calc R . .
C122 C 0.1787(6) 0.1279(5) 1.0212(6) 0.084(2) Uani 1 1 d . . .
H12B H 0.2392 0.1204 1.0373 0.126 Uiso 1 1 calc R . .
H12C H 0.1600 0.0930 1.0585 0.126 Uiso 1 1 calc R . .
H12D H 0.1698 0.1774 1.0394 0.126 Uiso 1 1 calc R . .
C123 C 0.0334(4) 0.1171(4) 0.8868(5) 0.0635(18) Uani 1 1 d . . .
H12E H 0.0009 0.1171 0.8147 0.095 Uiso 1 1 calc R . .
H12F H 0.0196 0.1606 0.9154 0.095 Uiso 1 1 calc R . .
H12G H 0.0190 0.0737 0.9154 0.095 Uiso 1 1 calc R . .
C161 C 0.3037(4) 0.1845(4) 0.7140(5) 0.0538(16) Uani 1 1 d . . .
H16A H 0.3271 0.1352 0.7389 0.065 Uiso 1 1 calc R . .
C162 C 0.3778(5) 0.2404(6) 0.7519(8) 0.095(3) Uani 1 1 d . . .
H16B H 0.4003 0.2434 0.8246 0.142 Uiso 1 1 calc R . .
H16C H 0.3567 0.2882 0.7233 0.142 Uiso 1 1 calc R . .
H16D H 0.4228 0.2248 0.7319 0.142 Uiso 1 1 calc R . .
C163 C 0.2649(5) 0.1829(4) 0.6025(5) 0.069(2) Uani 1 1 d . . .
H16E H 0.2208 0.1454 0.5793 0.104 Uiso 1 1 calc R . .
H16F H 0.3090 0.1718 0.5785 0.104 Uiso 1 1 calc R . .
H16G H 0.2398 0.2303 0.5769 0.104 Uiso 1 1 calc R . .
O21 O -0.0250(14) 0.5387(9) 0.7693(10) 0.80(9) Uiso 0.50 1 d PG A -2
C22 C -0.0222(14) 0.4651(7) 0.7423(13) 0.124(8) Uiso 0.50 1 d PG A -2
H22A H -0.0704 0.4392 0.7427 0.149 Uiso 0.50 1 d PG A -2
H22B H 0.0284 0.4422 0.7887 0.149 Uiso 0.50 1 d PG A -2
C23 C -0.0230(15) 0.4638(6) 0.6455(14) 0.68(9) Uiso 0.50 1 d PG A -2
H23A H -0.0715 0.4374 0.6010 0.820 Uiso 0.50 1 d PG A -2
H23B H 0.0273 0.4404 0.6470 0.820 Uiso 0.50 1 d PG A -2
C24 C -0.0262(10) 0.5367(7) 0.6127(9) 0.078(4) Uiso 0.50 1 d PG A -2
H24A H 0.0225 0.5472 0.5990 0.094 Uiso 0.50 1 d PG A -2
H24B H -0.0763 0.5442 0.5530 0.094 Uiso 0.50 1 d PG A -2
C25 C -0.0275(11) 0.5830(6) 0.6892(10) 0.082(4) Uiso 0.50 1 d PG A -2
H25A H 0.0206 0.6150 0.7110 0.098 Uiso 0.50 1 d PG A -2
H25B H -0.0781 0.6120 0.6650 0.098 Uiso 0.50 1 d PG A -2
O31 O 0.1819(9) 0.0402(10) 1.3311(15) 0.192(9) Uiso 0.50 1 d PG B -3
C32 C 0.1875(9) 0.0173(14) 1.2419(12) 0.201(14) Uiso 0.50 1 d PG B -3
H32A H 0.1548 0.0490 1.1882 0.241 Uiso 0.50 1 d PG B -3
H32B H 0.1657 -0.0311 1.2253 0.241 Uiso 0.50 1 d PG B -3
C33 C 0.2743(10) 0.0194(13) 1.2571(10) 0.147(10) Uiso 0.50 1 d PG B -3
H33A H 0.2818 0.0520 1.2105 0.176 Uiso 0.50 1 d PG B -3
H33B H 0.2928 -0.0281 1.2476 0.176 Uiso 0.50 1 d PG B -3
C34 C 0.3223(7) 0.0435(9) 1.3557(11) 0.086(5) Uiso 0.50 1 d PG B -3
H34A H 0.3522 0.0873 1.3549 0.103 Uiso 0.50 1 d PG B -3
H34B H 0.3631 0.0072 1.3920 0.103 Uiso 0.50 1 d PG B -3
C35 C 0.2652(11) 0.0564(11) 1.4014(11) 0.168(12) Uiso 0.50 1 d PG B -3
H35A H 0.2795 0.0261 1.4591 0.201 Uiso 0.50 1 d PG B -3
H35B H 0.2686 0.1062 1.4219 0.201 Uiso 0.50 1 d PG B -3

loop_
_atom_site_aniso_label
_atom_site_aniso_U_11
_atom_site_aniso_U_22
_atom_site_aniso_U_33
_atom_site_aniso_U_23
_atom_site_aniso_U_13
_atom_site_aniso_U_12
Mn1 0.0293(6) 0.0465(7) 0.0282(6) 0.000 0.0066(4) 0.000
Cl1 0.0370(10) 0.0796(16) 0.0346(10) 0.000 0.0121(8) 0.000
Cl2 0.0315(9) 0.0632(13) 0.0307(10) 0.000 0.0080(7) 0.000
Mn2 0.0329(8) 0.0497(10) 0.0294(9) 0.000 0.0063(7) 0.000
N1 0.024(2) 0.052(3) 0.035(2) 0.001(2) 0.0094(17) 0.0018(19)
C1 0.027(3) 0.062(4) 0.038(3) -0.005(3) 0.010(2) -0.007(2)
C2 0.025(3) 0.066(6) 0.031(4) 0.000 -0.004(3) 0.000
C3 0.040(3) 0.061(4) 0.061(4) -0.011(3) -0.003(3) -0.006(3)
O4 0.052(3) 0.049(3) 0.040(3) 0.000 0.017(3) 0.000
C5 0.055(3) 0.054(4) 0.039(3) 0.004(3) 0.014(3) -0.004(3)
C6 0.044(3) 0.057(4) 0.056(4) 0.003(3) 0.011(3) -0.002(3)
C11 0.024(2) 0.056(4) 0.035(3) -0.007(2) 0.004(2) -0.005(2)
C12 0.030(3) 0.052(3) 0.036(3) -0.009(2) 0.006(2) -0.001(2)
C13 0.042(3) 0.051(4) 0.050(3) -0.015(3) 0.012(3) -0.002(3)
C14 0.050(4) 0.049(4) 0.060(4) -0.012(3) 0.006(3) -0.005(3)
C15 0.044(3) 0.055(4) 0.054(4) 0.000(3) 0.009(3) -0.009(3)
C16 0.029(3) 0.055(4) 0.047(3) -0.002(3) 0.010(2) -0.004(2)
C121 0.037(3) 0.061(4) 0.050(3) -0.001(3) 0.020(3) 0.001(3)
C122 0.083(5) 0.108(7) 0.053(4) 0.003(4) 0.017(4) -0.021(5)
C123 0.047(3) 0.088(5) 0.061(4) -0.001(4) 0.027(3) 0.000(3)
C161 0.036(3) 0.067(4) 0.058(4) 0.006(3) 0.018(3) -0.008(3)
C162 0.051(4) 0.127(8) 0.106(7) -0.005(6) 0.031(4) -0.033(5)
C163 0.068(4) 0.082(5) 0.067(5) 0.010(4) 0.038(4) -0.001(4)

loop_
_geom_bond_atom_site_label_1
_geom_bond_atom_site_label_2
_geom_bond_distance
_geom_bond_site_symmetry_2
_geom_bond_publ_flag
Mn1 N1 2.077(5) . ?
Mn1 N1 2.077(4) 6 ?
Mn1 Cl1 2.391(2) . ?
Mn1 Cl2 2.412(2) . ?
Cl1 Mn2 2.576(2) . ?
Cl2 Mn2 2.5266(19) . ?
Mn2 O4 2.200(6) 5_556 ?
Mn2 O4 2.200(6) . ?
Mn2 Cl2 2.5266(19) 5_556 ?
Mn2 Cl1 2.576(2) 5_556 ?
N1 C1 1.344(7) . ?
N1 C11 1.434(7) . ?
C1 C2 1.399(7) . ?
C1 C3 1.509(8) . ?
C2 C1 1.399(7) 6 ?
O4 C5 1.454(7) 2_556 ?
O4 C5 1.454(7) . ?
C5 C6 1.522(9) . ?
C6 C6 1.513(13) 2_556 ?
C11 C16 1.409(8) . ?
C11 C12 1.420(7) . ?
C12 C13 1.404(8) . ?
C12 C121 1.518(8) . ?
C13 C14 1.391(10) . ?
C14 C15 1.390(9) . ?
C15 C16 1.379(9) . ?
C16 C161 1.532(8) . ?
C121 C123 1.518(8) . ?
C121 C122 1.526(9) . ?
C161 C163 1.501(9) . ?
C161 C162 1.557(9) . ?
O21 C25 1.4200 . ?
O21 C22 1.4201 . ?
C22 C23 1.4200 . ?
C23 C24 1.4200 . ?
C24 C25 1.4201 . ?
O31 C35 1.4199 . ?
O31 C32 1.4199 . ?
C32 C33 1.4200 . ?
C33 C34 1.4200 . ?
C34 C35 1.4200 . ?
